data_7000463
loop_
_publ_author_name
'Li, Qiang'
'Wang, Longsheng'
'Yin, Panchao'
'Wei, Yongge'
'Hao, Jian'
'Zhu, Yulin'
'Zhu, Li'
'Yuan, Gu'

_publ_section_title
;
 Convenient syntheses and structural characterizations of
 mono-substituted alkylimido hexamolybdates: [Mo6O18(NR)]2&#x2212; (R =
 Me, Et, n-Pr, i-Pr, n-Bu, t-Bu, Cy, Hex, Ode)
;
_journal_coden_ASTM DTARAF
_journal_issue 7
_journal_name_full 'Dalton Transactions'
_journal_page_first 1172
_journal_page_last 1179
_journal_paper_doi 10.1039/b813924e
_journal_year 2009
_chemical_formula_sum 'C38 H83 Mo6 N3 O18'
_chemical_formula_weight 1445.71
_space_group_IT_number 2
_symmetry_cell_setting triclinic
_symmetry_space_group_name_Hall '-P 1'
_symmetry_space_group_name_H-M 'P -1'
_atom_sites_solution_hydrogens geom
_atom_sites_solution_primary direct
_atom_sites_solution_secondary difmap
_audit_creation_method SHELXL-97
_cell_angle_alpha 93.7700(10)
_cell_angle_beta 103.1410(10)
_cell_angle_gamma 91.4990(10)
_cell_formula_units_Z 4
_cell_length_a 12.5288(4)
_cell_length_b 19.4569(6)
_cell_length_c 23.1302(7)
_cell_measurement_reflns_used 5741
_cell_measurement_temperature 296(2)
_cell_measurement_theta_max 27.51
_cell_measurement_theta_min 2.72
_cell_volume 5474.0(3)
_computing_cell_refinement 'Bruker SMART'
_computing_data_collection 'Bruker SMART'
_computing_data_reduction 'Bruker SAINT'
_computing_molecular_graphics 'Bruker SHELXTL'
_computing_publication_material 'Bruker SHELXTL'
_computing_structure_refinement 'SHELXL-97 (Sheldrick, 1997)'
_computing_structure_solution 'SHELXS-97 (Sheldrick, 1990)'
_diffrn_ambient_temperature 296(2)
_diffrn_measured_fraction_theta_full 0.965
_diffrn_measured_fraction_theta_max 0.965
_diffrn_measurement_device_type 'CCD area detector'
_diffrn_measurement_method 'phi and omega scans'
_diffrn_radiation_monochromator graphite
_diffrn_radiation_source 'fine-focus sealed tube'
_diffrn_radiation_type MoK\a
_diffrn_radiation_wavelength 0.71073
_diffrn_reflns_av_R_equivalents 0.0302
_diffrn_reflns_av_sigmaI/netI 0.0394
_diffrn_reflns_limit_h_max 14
_diffrn_reflns_limit_h_min -14
_diffrn_reflns_limit_k_max 23
_diffrn_reflns_limit_k_min -20
_diffrn_reflns_limit_l_max 27
_diffrn_reflns_limit_l_min -27
_diffrn_reflns_number 44067
_diffrn_reflns_theta_full 25.00
_diffrn_reflns_theta_max 25.00
_diffrn_reflns_theta_min 1.81
_exptl_absorpt_coefficient_mu 1.398
_exptl_absorpt_correction_T_max 0.7970
_exptl_absorpt_correction_T_min 0.5656
_exptl_absorpt_correction_type multi-scan
_exptl_crystal_colour orange
_exptl_crystal_density_diffrn 1.754
_exptl_crystal_density_method 'not measured'
_exptl_crystal_description block
_exptl_crystal_F_000 2912
_exptl_crystal_size_max 0.46
_exptl_crystal_size_mid 0.22
_exptl_crystal_size_min 0.17
_refine_diff_density_max 2.677
_refine_diff_density_min -1.960
_refine_diff_density_rms 0.112
_refine_ls_extinction_method none
_refine_ls_goodness_of_fit_ref 1.140
_refine_ls_hydrogen_treatment constr
_refine_ls_matrix_type full
_refine_ls_number_parameters 1141
_refine_ls_number_reflns 18581
_refine_ls_number_restraints 108
_refine_ls_restrained_S_all 1.418
_refine_ls_R_factor_all 0.0891
_refine_ls_R_factor_gt 0.0561
_refine_ls_shift/su_max 0.000
_refine_ls_shift/su_mean 0.000
_refine_ls_structure_factor_coef Fsqd
_refine_ls_weighting_details 'calc w=1/[\s^2^(Fo^2^)+(0.0434P)^2^+21.3101P] where P=(Fo^2^+2Fc^2^)/3'
_refine_ls_weighting_scheme calc
_refine_ls_wR_factor_gt 0.1260
_refine_ls_wR_factor_ref 0.1489
_reflns_number_gt 12438
_reflns_number_total 18581
_reflns_threshold_expression >2sigma(I)
_cod_data_source_file B813924e.txt
_cod_data_source_block compound-7I
_cod_database_code 7000463

loop_
_symmetry_equiv_pos_as_xyz
'x, y, z'
'-x, -y, -z'

loop_
_atom_site_label
_atom_site_type_symbol
_atom_site_fract_x
_atom_site_fract_y
_atom_site_fract_z
_atom_site_U_iso_or_equiv
_atom_site_adp_type
_atom_site_occupancy
_atom_site_symmetry_multiplicity
_atom_site_calc_flag
_atom_site_refinement_flags
_atom_site_disorder_assembly
_atom_site_disorder_group
Mo1 Mo 0.57209(7) 0.35309(4) 0.04606(4) 0.0496(2) Uani 1 1 d . . .
Mo2 Mo 0.64611(6) 0.19583(4) 0.06138(4) 0.0462(2) Uani 1 1 d D . .
Mo3 Mo 0.50422(6) 0.18586(4) 0.16437(4) 0.0480(2) Uani 1 1 d . . .
Mo4 Mo 0.43188(6) 0.34628(4) 0.14772(3) 0.0452(2) Uani 1 1 d . . .
Mo5 Mo 0.69320(6) 0.31038(5) 0.17738(4) 0.0504(2) Uani 1 1 d . . .
Mo6 Mo 0.38451(6) 0.23214(4) 0.03185(3) 0.0462(2) Uani 1 1 d . . .
Mo7 Mo 0.56035(9) -0.30159(5) 0.45052(4) 0.0667(3) Uani 1 1 d . . .
Mo8 Mo 0.52847(8) -0.18817(6) 0.34933(4) 0.0676(3) Uani 1 1 d . . .
Mo9 Mo 0.66795(9) -0.14507(5) 0.48591(4) 0.0688(3) Uani 1 1 d . . .
Mo10 Mo 0.79486(9) -0.16015(8) 0.37610(5) 0.0895(4) Uani 1 1 d . . .
Mo11 Mo 0.68479(12) -0.31620(7) 0.34261(5) 0.0951(4) Uani 1 1 d . . .
Mo12 Mo 0.82761(10) -0.27507(8) 0.47665(5) 0.0924(4) Uani 1 1 d D . .
O1 O 0.5390(4) 0.2714(3) 0.1038(2) 0.0380(12) Uani 1 1 d . . .
O2 O 0.7214(5) 0.1404(4) 0.0302(3) 0.0640(18) Uani 1 1 d . . .
O3 O 0.4776(6) 0.1239(4) 0.2071(3) 0.0685(19) Uani 1 1 d . . .
O4 O 0.3561(5) 0.3997(4) 0.1808(3) 0.0622(18) Uani 1 1 d . . .
O5 O 0.8076(5) 0.3340(4) 0.2292(3) 0.072(2) Uani 1 1 d . . .
O6 O 0.2701(5) 0.2031(4) -0.0190(3) 0.0627(18) Uani 1 1 d . . .
O7 O 0.6971(5) 0.3683(3) 0.1158(3) 0.0570(16) Uani 1 1 d . . .
O8 O 0.6515(5) 0.2757(3) 0.0197(3) 0.0532(16) Uani 1 1 d . . .
O9 O 0.4839(5) 0.4011(3) 0.0943(3) 0.0528(15) Uani 1 1 d . . .
O10 O 0.4375(5) 0.3083(3) -0.0021(3) 0.0521(15) Uani 1 1 d . . .
O11 O 0.4960(5) 0.1781(3) 0.0110(3) 0.0484(14) Uani 1 1 d . . .
O12 O 0.5907(5) 0.1403(3) 0.1161(3) 0.0495(14) Uani 1 1 d . . .
O13 O 0.3276(4) 0.3024(3) 0.0823(3) 0.0496(15) Uani 1 1 d . . .
O14 O 0.7480(5) 0.2380(3) 0.1270(3) 0.0523(15) Uani 1 1 d . . .
O15 O 0.6356(5) 0.2313(3) 0.2097(3) 0.0542(16) Uani 1 1 d . . .
O16 O 0.4276(5) 0.2641(3) 0.1886(3) 0.0495(15) Uani 1 1 d . . .
O17 O 0.3829(5) 0.1743(3) 0.0955(3) 0.0486(14) Uani 1 1 d . . .
O18 O 0.5814(5) 0.3619(3) 0.1999(3) 0.0528(15) Uani 1 1 d . . .
O19 O 0.6775(5) -0.2311(4) 0.4123(3) 0.0592(17) Uani 1 1 d . . .
O20 O 0.4760(7) -0.3542(4) 0.4770(3) 0.086(2) Uani 1 1 d . . .
O21 O 0.4203(7) -0.1579(5) 0.3030(4) 0.096(3) Uani 1 1 d . . .
O22 O 0.6606(9) -0.0823(5) 0.5376(4) 0.105(3) Uani 1 1 d . . .
O23 O 0.8798(8) -0.1070(7) 0.3511(4) 0.130(4) Uani 1 1 d . . .
O24 O 0.9360(8) -0.3043(7) 0.5234(5) 0.133(4) Uani 1 1 d . . .
O25 O 0.4629(6) -0.2544(4) 0.3914(3) 0.071(2) Uani 1 1 d . . .
O26 O 0.5742(6) -0.2194(4) 0.5010(3) 0.0640(18) Uani 1 1 d . . .
O27 O 0.7043(7) -0.3224(4) 0.4957(3) 0.079(2) Uani 1 1 d . . .
O28 O 0.5899(8) -0.3585(4) 0.3868(4) 0.087(2) Uani 1 1 d . . .
O29 O 0.6512(6) -0.1383(4) 0.3321(3) 0.077(2) Uani 1 1 d . . .
O30 O 0.5468(6) -0.1280(4) 0.4205(3) 0.073(2) Uani 1 1 d . . .
O31 O 0.5641(7) -0.2653(5) 0.3029(3) 0.089(3) Uani 1 1 d . . .
O32 O 0.7886(7) -0.1965(4) 0.5220(3) 0.081(2) Uani 1 1 d . . .
O33 O 0.7611(7) -0.1034(5) 0.4418(3) 0.085(2) Uani 1 1 d . . .
O34 O 0.8922(6) -0.2074(6) 0.4351(4) 0.103(3) Uani 1 1 d . . .
O35 O 0.7789(8) -0.2442(6) 0.3257(4) 0.113(4) Uani 1 1 d . . .
O36 O 0.8088(8) -0.3354(5) 0.4079(4) 0.109(3) Uani 1 1 d . . .
N3 N 0.4417(8) 0.4405(5) 0.3615(4) 0.068(2) Uani 1 1 d . . .
N4 N 0.9429(6) -0.2191(5) 0.8764(4) 0.061(2) Uani 1 1 d . . .
N5 N 0.6127(7) -0.0882(4) 0.1623(3) 0.058(2) Uani 1 1 d . . .
N6 N 0.7724(10) 0.1303(6) 0.5351(7) 0.109(4) Uani 1 1 d U . .
N1 N 0.5967(7) 0.4164(4) 0.0028(3) 0.056(2) Uani 1 1 d D . .
C1 C 0.6224(8) 0.4724(5) -0.0328(4) 0.060(3) Uani 1 1 d D . .
H1 H 0.5543 0.4947 -0.0497 0.072 Uiso 1 1 calc R . .
C2 C 0.6990(10) 0.5246(6) 0.0079(5) 0.077(3) Uani 1 1 d D . .
H2A H 0.7071 0.5651 -0.0133 0.092 Uiso 1 1 calc R . .
H2B H 0.6682 0.5385 0.0415 0.092 Uiso 1 1 calc R . .
C3 C 0.8092(10) 0.4956(7) 0.0299(6) 0.091(4) Uani 1 1 d D . .
H3A H 0.8589 0.5317 0.0529 0.109 Uiso 1 1 calc R . .
H3B H 0.8024 0.4596 0.0561 0.109 Uiso 1 1 calc R . .
C4 C 0.8562(11) 0.4667(9) -0.0193(8) 0.110(5) Uani 1 1 d D . .
H4A H 0.9245 0.4455 -0.0026 0.132 Uiso 1 1 calc R . .
H4B H 0.8728 0.5039 -0.0422 0.132 Uiso 1 1 calc R . .
C5 C 0.7802(11) 0.4138(8) -0.0604(7) 0.104(5) Uani 1 1 d D . .
H5A H 0.8118 0.3998 -0.0937 0.125 Uiso 1 1 calc R . .
H5B H 0.7716 0.3734 -0.0392 0.125 Uiso 1 1 calc R . .
C6 C 0.6698(10) 0.4433(7) -0.0831(5) 0.084(4) Uani 1 1 d D . .
H6A H 0.6199 0.4074 -0.1063 0.100 Uiso 1 1 calc R . .
H6B H 0.6772 0.4794 -0.1091 0.100 Uiso 1 1 calc R . .
N2 N 0.6862(12) -0.3845(7) 0.2899(5) 0.136(5) Uani 1 1 d DU . .
C7 C 0.6827(17) -0.4471(9) 0.2487(7) 0.162(6) Uani 1 1 d DU . .
H7 H 0.6361 -0.4823 0.2605 0.195 Uiso 1 1 calc R . .
C8 C 0.794(2) -0.4727(11) 0.2584(10) 0.181(8) Uani 1 1 d DU . .
H8A H 0.7940 -0.5153 0.2341 0.218 Uiso 1 1 calc R . .
H8B H 0.8209 -0.4815 0.2998 0.218 Uiso 1 1 calc R . .
C9 C 0.8636(19) -0.4183(16) 0.2411(12) 0.212(9) Uani 1 1 d DU . .
H9A H 0.8729 -0.3789 0.2701 0.254 Uiso 1 1 calc R . .
H9B H 0.9355 -0.4358 0.2415 0.254 Uiso 1 1 calc R . .
C10 C 0.815(2) -0.3960(17) 0.1818(14) 0.232(11) Uani 1 1 d DU . .
H10A H 0.8226 -0.4329 0.1528 0.278 Uiso 1 1 calc R . .
H10B H 0.8598 -0.3568 0.1754 0.278 Uiso 1 1 calc R . .
C11 C 0.700(3) -0.3764(14) 0.1681(11) 0.220(11) Uani 1 1 d DU . .
H11A H 0.6751 -0.3707 0.1259 0.264 Uiso 1 1 calc R . .
H11B H 0.6927 -0.3330 0.1898 0.264 Uiso 1 1 calc R . .
C12 C 0.6312(18) -0.4327(14) 0.1862(9) 0.194(8) Uani 1 1 d DU . .
H12A H 0.5569 -0.4181 0.1834 0.233 Uiso 1 1 calc R . .
H12B H 0.6283 -0.4741 0.1600 0.233 Uiso 1 1 calc R . .
C13 C 0.4186(10) 0.4917(6) 0.3118(5) 0.075(3) Uani 1 1 d D . .
H13A H 0.4888 0.5077 0.3056 0.090 Uiso 1 1 calc R . .
H13B H 0.3805 0.4658 0.2753 0.090 Uiso 1 1 calc R . .
C14 C 0.3558(11) 0.5523(6) 0.3195(5) 0.082(3) Uani 1 1 d D . .
H14A H 0.3922 0.5795 0.3556 0.098 Uiso 1 1 calc R . .
H14B H 0.2834 0.5379 0.3236 0.098 Uiso 1 1 calc R . .
C15 C 0.3450(12) 0.5962(7) 0.2669(6) 0.095(4) Uani 1 1 d D . .
H15A H 0.4170 0.6155 0.2667 0.114 Uiso 1 1 calc R . .
H15B H 0.3204 0.5665 0.2306 0.114 Uiso 1 1 calc R . .
C16 C 0.2695(14) 0.6528(9) 0.2658(7) 0.125(6) Uani 1 1 d D . .
H16A H 0.2686 0.6779 0.2313 0.187 Uiso 1 1 calc R . .
H16B H 0.2936 0.6831 0.3010 0.187 Uiso 1 1 calc R . .
H16C H 0.1970 0.6343 0.2642 0.187 Uiso 1 1 calc R . .
C17 C 0.3421(10) 0.4271(7) 0.3863(5) 0.079(3) Uani 1 1 d . . .
H17A H 0.3226 0.4703 0.4037 0.094 Uiso 1 1 calc R . .
H17B H 0.3619 0.3964 0.4181 0.094 Uiso 1 1 calc R . .
C18 C 0.2412(12) 0.3955(8) 0.3413(6) 0.097(4) Uani 1 1 d . . .
H18A H 0.2542 0.3483 0.3295 0.116 Uiso 1 1 calc R . .
H18B H 0.2274 0.4213 0.3061 0.116 Uiso 1 1 calc R . .
C19 C 0.1409(15) 0.3971(14) 0.3691(8) 0.159(9) Uani 1 1 d . . .
H19A H 0.1612 0.3765 0.4069 0.191 Uiso 1 1 calc R . .
H19B H 0.1275 0.4451 0.3779 0.191 Uiso 1 1 calc R . .
C20 C 0.0421(19) 0.3655(19) 0.3380(11) 0.230(15) Uani 1 1 d . . .
H20A H -0.0112 0.3698 0.3619 0.345 Uiso 1 1 calc R . .
H20B H 0.0524 0.3176 0.3290 0.345 Uiso 1 1 calc R . .
H20C H 0.0166 0.3874 0.3017 0.345 Uiso 1 1 calc R . .
C21 C 0.4781(11) 0.3750(6) 0.3348(5) 0.075(3) Uani 1 1 d . . .
H21A H 0.5415 0.3860 0.3191 0.090 Uiso 1 1 calc R . .
H21B H 0.4199 0.3570 0.3017 0.090 Uiso 1 1 calc R . .
C22 C 0.5077(13) 0.3187(7) 0.3777(5) 0.091(4) Uani 1 1 d . . .
H22A H 0.4413 0.2993 0.3862 0.109 Uiso 1 1 calc R . .
H22B H 0.5537 0.3386 0.4149 0.109 Uiso 1 1 calc R . .
C23 C 0.5683(18) 0.2613(8) 0.3519(7) 0.121(6) Uani 1 1 d . . .
H23A H 0.5329 0.2511 0.3103 0.146 Uiso 1 1 calc R . .
H23B H 0.5620 0.2200 0.3724 0.146 Uiso 1 1 calc R . .
C24 C 0.6910(18) 0.2794(11) 0.3571(7) 0.138(7) Uani 1 1 d . . .
H24A H 0.7236 0.2416 0.3396 0.207 Uiso 1 1 calc R . .
H24B H 0.7274 0.2878 0.3983 0.207 Uiso 1 1 calc R . .
H24C H 0.6981 0.3199 0.3365 0.207 Uiso 1 1 calc R . .
C25 C 0.5307(10) 0.4719(6) 0.4143(4) 0.069(3) Uani 1 1 d . . .
H25A H 0.5091 0.5176 0.4254 0.082 Uiso 1 1 calc R . .
H25B H 0.5321 0.4442 0.4478 0.082 Uiso 1 1 calc R . .
C26 C 0.6445(10) 0.4783(7) 0.4053(5) 0.079(3) Uani 1 1 d . . .
H26A H 0.6476 0.5123 0.3768 0.095 Uiso 1 1 calc R . .
H26B H 0.6643 0.4345 0.3891 0.095 Uiso 1 1 calc R . .
C27 C 0.7261(12) 0.4998(8) 0.4634(6) 0.097(4) Uani 1 1 d . . .
H27A H 0.7186 0.4677 0.4927 0.117 Uiso 1 1 calc R . .
H27B H 0.7090 0.5451 0.4779 0.117 Uiso 1 1 calc R . .
C28 C 0.8452(13) 0.5018(11) 0.4567(9) 0.136(6) Uani 1 1 d . . .
H28A H 0.8935 0.5150 0.4946 0.205 Uiso 1 1 calc R . .
H28B H 0.8538 0.5346 0.4287 0.205 Uiso 1 1 calc R . .
H28C H 0.8628 0.4569 0.4426 0.205 Uiso 1 1 calc R . .
C29 C 0.9959(8) -0.2822(6) 0.8564(5) 0.064(3) Uani 1 1 d . . .
H29A H 1.0137 -0.2744 0.8186 0.077 Uiso 1 1 calc R . .
H29B H 1.0645 -0.2874 0.8850 0.077 Uiso 1 1 calc R . .
C30 C 0.9290(10) -0.3486(7) 0.8493(7) 0.090(4) Uani 1 1 d . . .
H30A H 0.9058 -0.3549 0.8859 0.108 Uiso 1 1 calc R . .
H30B H 0.8637 -0.3455 0.8178 0.108 Uiso 1 1 calc R . .
C31 C 0.9894(11) -0.4100(7) 0.8348(7) 0.095(4) Uani 1 1 d . . .
H31A H 1.0540 -0.4133 0.8667 0.114 Uiso 1 1 calc R . .
H31B H 1.0142 -0.4028 0.7988 0.114 Uiso 1 1 calc R . .
C32 C 0.9240(13) -0.4773(8) 0.8260(8) 0.114(5) Uani 1 1 d . . .
H32A H 0.9688 -0.5140 0.8170 0.171 Uiso 1 1 calc R . .
H32B H 0.8609 -0.4753 0.7937 0.171 Uiso 1 1 calc R . .
H32C H 0.9007 -0.4857 0.8618 0.171 Uiso 1 1 calc R . .
C33 C 1.0207(8) -0.1579(6) 0.8786(5) 0.066(3) Uani 1 1 d . . .
H33A H 1.0893 -0.1659 0.9062 0.079 Uiso 1 1 calc R . .
H33B H 1.0359 -0.1553 0.8395 0.079 Uiso 1 1 calc R . .
C34 C 0.9806(10) -0.0896(6) 0.8970(6) 0.077(3) Uani 1 1 d . . .
H34A H 0.9668 -0.0915 0.9364 0.092 Uiso 1 1 calc R . .
H34B H 0.9117 -0.0814 0.8698 0.092 Uiso 1 1 calc R . .
C35 C 1.0607(11) -0.0300(7) 0.8976(6) 0.091(4) Uani 1 1 d . . .
H35A H 1.1302 -0.0390 0.9240 0.109 Uiso 1 1 calc R . .
H35B H 1.0732 -0.0277 0.8579 0.109 Uiso 1 1 calc R . .
C36 C 1.0241(12) 0.0382(7) 0.9171(7) 0.099(4) Uani 1 1 d . . .
H36A H 1.0794 0.0732 0.9169 0.149 Uiso 1 1 calc R . .
H36B H 1.0125 0.0367 0.9566 0.149 Uiso 1 1 calc R . .
H36C H 0.9569 0.0485 0.8903 0.149 Uiso 1 1 calc R . .
C37 C 0.9205(8) -0.2283(7) 0.9373(5) 0.068(3) Uani 1 1 d . . .
H37A H 0.8699 -0.2677 0.9339 0.082 Uiso 1 1 calc R . .
H37B H 0.8841 -0.1880 0.9489 0.082 Uiso 1 1 calc R . .
C38 C 1.0213(10) -0.2387(9) 0.9870(6) 0.097(4) Uani 1 1 d . . .
H38A H 1.0600 -0.2779 0.9753 0.116 Uiso 1 1 calc R . .
H38B H 1.0705 -0.1983 0.9926 0.116 Uiso 1 1 calc R . .
C39 C 0.9912(11) -0.2508(9) 1.0443(6) 0.097(4) Uani 1 1 d . . .
H39A H 1.0574 -0.2471 1.0758 0.116 Uiso 1 1 calc R . .
H39B H 0.9441 -0.2145 1.0529 0.116 Uiso 1 1 calc R . .
C40 C 0.9355(14) -0.3170(9) 1.0456(7) 0.112(5) Uani 1 1 d . . .
H40A H 0.9178 -0.3201 1.0836 0.168 Uiso 1 1 calc R . .
H40B H 0.9827 -0.3534 1.0391 0.168 Uiso 1 1 calc R . .
H40C H 0.8693 -0.3212 1.0148 0.168 Uiso 1 1 calc R . .
C41 C 0.8337(7) -0.2092(6) 0.8338(4) 0.062(3) Uani 1 1 d . . .
H41A H 0.8000 -0.1696 0.8489 0.075 Uiso 1 1 calc R . .
H41B H 0.7858 -0.2493 0.8332 0.075 Uiso 1 1 calc R . .
C42 C 0.8409(9) -0.1984(7) 0.7703(5) 0.077(3) Uani 1 1 d . . .
H42A H 0.8878 -0.1578 0.7706 0.093 Uiso 1 1 calc R . .
H42B H 0.8750 -0.2376 0.7550 0.093 Uiso 1 1 calc R . .
C43 C 0.7331(11) -0.1897(8) 0.7297(5) 0.091(4) Uani 1 1 d . . .
H43A H 0.6978 -0.1514 0.7456 0.109 Uiso 1 1 calc R . .
H43B H 0.6871 -0.2309 0.7283 0.109 Uiso 1 1 calc R . .
C44 C 0.7409(12) -0.1766(8) 0.6673(6) 0.100(4) Uani 1 1 d . . .
H44A H 0.6686 -0.1722 0.6430 0.150 Uiso 1 1 calc R . .
H44B H 0.7751 -0.2144 0.6510 0.150 Uiso 1 1 calc R . .
H44C H 0.7839 -0.1348 0.6680 0.150 Uiso 1 1 calc R . .
C45 C 0.6455(8) -0.0334(5) 0.2142(4) 0.058(2) Uani 1 1 d . . .
H45A H 0.5802 -0.0101 0.2189 0.070 Uiso 1 1 calc R . .
H45B H 0.6729 -0.0565 0.2502 0.070 Uiso 1 1 calc R . .
C46 C 0.7302(9) 0.0199(6) 0.2088(4) 0.062(3) Uani 1 1 d . . .
H46A H 0.7045 0.0428 0.1725 0.074 Uiso 1 1 calc R . .
H46B H 0.7972 -0.0026 0.2058 0.074 Uiso 1 1 calc R . .
C47 C 0.7552(9) 0.0733(6) 0.2612(5) 0.068(3) Uani 1 1 d . . .
H47A H 0.7816 0.0505 0.2975 0.082 Uiso 1 1 calc R . .
H47B H 0.6882 0.0956 0.2644 0.082 Uiso 1 1 calc R . .
C48 C 0.8411(10) 0.1281(7) 0.2552(6) 0.082(3) Uani 1 1 d . . .
H48A H 0.8540 0.1611 0.2890 0.123 Uiso 1 1 calc R . .
H48B H 0.8150 0.1511 0.2195 0.123 Uiso 1 1 calc R . .
H48C H 0.9083 0.1064 0.2532 0.123 Uiso 1 1 calc R . .
C49 C 0.5533(8) -0.0550(5) 0.1062(4) 0.055(2) Uani 1 1 d . . .
H49A H 0.5986 -0.0160 0.1004 0.066 Uiso 1 1 calc R . .
H49B H 0.5480 -0.0882 0.0724 0.066 Uiso 1 1 calc R . .
C50 C 0.4398(9) -0.0303(6) 0.1056(5) 0.072(3) Uani 1 1 d . . .
H50A H 0.4428 0.0010 0.1404 0.087 Uiso 1 1 calc R . .
H50B H 0.3913 -0.0694 0.1075 0.087 Uiso 1 1 calc R . .
C51 C 0.3940(9) 0.0063(6) 0.0498(5) 0.073(3) Uani 1 1 d . . .
H51A H 0.4386 0.0478 0.0496 0.088 Uiso 1 1 calc R . .
H51B H 0.3969 -0.0235 0.0149 0.088 Uiso 1 1 calc R . .
C52 C 0.2767(10) 0.0251(8) 0.0471(7) 0.106(5) Uani 1 1 d . . .
H52A H 0.2490 0.0478 0.0114 0.159 Uiso 1 1 calc R . .
H52B H 0.2741 0.0555 0.0811 0.159 Uiso 1 1 calc R . .
H52C H 0.2325 -0.0160 0.0470 0.159 Uiso 1 1 calc R . .
C53 C 0.7141(10) -0.1209(6) 0.1485(4) 0.069(3) Uani 1 1 d . . .
H53A H 0.6906 -0.1556 0.1157 0.083 Uiso 1 1 calc R . .
H53B H 0.7574 -0.0856 0.1352 0.083 Uiso 1 1 calc R . .
C54 C 0.7872(10) -0.1539(6) 0.1997(5) 0.075(3) Uani 1 1 d . . .
H54A H 0.8119 -0.1198 0.2330 0.091 Uiso 1 1 calc R . .
H54B H 0.7460 -0.1904 0.2127 0.091 Uiso 1 1 calc R . .
C55 C 0.8844(12) -0.1830(9) 0.1805(6) 0.103(5) Uani 1 1 d . . .
H55A H 0.9234 -0.1463 0.1664 0.123 Uiso 1 1 calc R . .
H55B H 0.8586 -0.2172 0.1475 0.123 Uiso 1 1 calc R . .
C56 C 0.9632(12) -0.2159(9) 0.2292(7) 0.117(5) Uani 1 1 d . . .
H56A H 1.0243 -0.2322 0.2143 0.175 Uiso 1 1 calc R . .
H56B H 0.9264 -0.2540 0.2420 0.175 Uiso 1 1 calc R . .
H56C H 0.9891 -0.1826 0.2622 0.175 Uiso 1 1 calc R . .
C57 C 0.5388(10) -0.1416(6) 0.1803(4) 0.070(3) Uani 1 1 d . . .
H57A H 0.5781 -0.1597 0.2168 0.084 Uiso 1 1 calc R . .
H57B H 0.4753 -0.1190 0.1886 0.084 Uiso 1 1 calc R . .
C58 C 0.4995(14) -0.2012(7) 0.1344(6) 0.100(5) Uani 1 1 d . . .
H58A H 0.5603 -0.2303 0.1320 0.120 Uiso 1 1 calc R . .
H58B H 0.4726 -0.1837 0.0956 0.120 Uiso 1 1 calc R . .
C59 C 0.4078(18) -0.2438(8) 0.1511(6) 0.124(7) Uani 1 1 d . . .
H59A H 0.3975 -0.2875 0.1274 0.149 Uiso 1 1 calc R . .
H59B H 0.4311 -0.2535 0.1925 0.149 Uiso 1 1 calc R . .
C60 C 0.2999(17) -0.2101(13) 0.1422(10) 0.174(10) Uani 1 1 d . . .
H60A H 0.2473 -0.2399 0.1538 0.261 Uiso 1 1 calc R . .
H60B H 0.2747 -0.2015 0.1011 0.261 Uiso 1 1 calc R . .
H60C H 0.3084 -0.1672 0.1662 0.261 Uiso 1 1 calc R . .
C61 C 0.7391(18) 0.0961(12) 0.5829(11) 0.149(7) Uani 1 1 d . . .
H61A H 0.6754 0.1190 0.5905 0.179 Uiso 1 1 calc R . .
H61B H 0.7147 0.0494 0.5674 0.179 Uiso 1 1 calc R . .
C62 C 0.8122(18) 0.0917(13) 0.6379(10) 0.146(7) Uani 1 1 d . . .
H62A H 0.8235 0.1378 0.6575 0.175 Uiso 1 1 calc R . .
H62B H 0.8820 0.0787 0.6299 0.175 Uiso 1 1 calc R . .
C63 C 0.786(2) 0.0446(15) 0.6815(13) 0.185(10) Uani 1 1 d . . .
H63A H 0.7130 0.0557 0.6856 0.221 Uiso 1 1 calc R . .
H63B H 0.7790 -0.0013 0.6614 0.221 Uiso 1 1 calc R . .
C64 C 0.847(3) 0.0372(18) 0.7400(12) 0.238(15) Uani 1 1 d . . .
H64A H 0.8132 0.0018 0.7575 0.357 Uiso 1 1 calc R . .
H64B H 0.8503 0.0801 0.7635 0.357 Uiso 1 1 calc R . .
H64C H 0.9206 0.0248 0.7387 0.357 Uiso 1 1 calc R . .
C65 C 0.6726(14) 0.1315(11) 0.4842(10) 0.162(8) Uani 1 1 d DU . .
H65A H 0.6161 0.1544 0.4997 0.195 Uiso 1 1 calc R . .
H65B H 0.6918 0.1604 0.4552 0.195 Uiso 1 1 calc R . .
C66 C 0.6248(16) 0.0689(13) 0.4532(10) 0.187(8) Uani 1 1 d DU . .
H66A H 0.5880 0.0448 0.4790 0.225 Uiso 1 1 calc R . .
H66B H 0.6835 0.0404 0.4459 0.225 Uiso 1 1 calc R . .
C67 C 0.5472(16) 0.0739(13) 0.3971(10) 0.187(8) Uani 1 1 d DU . .
H67A H 0.4791 0.0847 0.4082 0.225 Uiso 1 1 calc R . .
H67B H 0.5710 0.1157 0.3820 0.225 Uiso 1 1 calc R . .
C68 C 0.515(2) 0.0278(13) 0.3462(9) 0.198(11) Uani 1 1 d DU . .
H68A H 0.4571 0.0470 0.3179 0.297 Uiso 1 1 calc R . .
H68B H 0.4891 -0.0152 0.3573 0.297 Uiso 1 1 calc R . .
H68C H 0.5764 0.0201 0.3286 0.297 Uiso 1 1 calc R . .
C69 C 0.8632(14) 0.0945(14) 0.5138(12) 0.176(10) Uani 1 1 d . . .
H69A H 0.8474 0.0457 0.5154 0.212 Uiso 1 1 calc R . .
H69B H 0.9288 0.1060 0.5447 0.212 Uiso 1 1 calc R . .
C70 C 0.8985(18) 0.1005(11) 0.4551(8) 0.209(15) Uani 1 1 d . . .
H70A H 0.8376 0.0833 0.4231 0.250 Uiso 1 1 calc RD . .
H70B H 0.9098 0.1492 0.4504 0.250 Uiso 1 1 calc R . .
C71 C 0.9878(15) 0.0688(15) 0.4471(10) 0.173(10) Uani 1 1 d . . .
H71A H 0.9736 0.0194 0.4463 0.207 Uiso 1 1 calc R . .
H71B H 1.0475 0.0816 0.4813 0.207 Uiso 1 1 calc R . .
C72 C 1.0244(16) 0.0832(14) 0.3935(8) 0.166(9) Uani 1 1 d . . .
H72A H 1.0821 0.0532 0.3890 0.249 Uiso 1 1 calc R . .
H72B H 1.0512 0.1303 0.3967 0.249 Uiso 1 1 calc R . .
H72C H 0.9640 0.0755 0.3595 0.249 Uiso 1 1 calc R . .
C73 C 0.8325(11) 0.2003(7) 0.5600(7) 0.107 Uani 1 1 d DU . .
H73A H 0.8851 0.1920 0.5964 0.129 Uiso 1 1 calc R . .
H73B H 0.8744 0.2137 0.5318 0.129 Uiso 1 1 calc RD . .
C74 C 0.7752(11) 0.2567(7) 0.5727(8) 0.107 Uani 1 1 d DU . .
H74A H 0.7638 0.2541 0.6126 0.129 Uiso 1 1 calc R . .
H74B H 0.7035 0.2532 0.5455 0.129 Uiso 1 1 calc R . .
C75 C 0.8270(11) 0.3267(7) 0.5689(7) 0.107 Uani 1 1 d DU . .
H75A H 0.8466 0.3258 0.5306 0.129 Uiso 1 1 calc R . .
H75B H 0.7698 0.3596 0.5675 0.129 Uiso 1 1 calc R . .
C76 C 0.9201(11) 0.3550(8) 0.6119(7) 0.107 Uani 1 1 d DU . .
H76A H 0.9362 0.4012 0.6031 0.161 Uiso 1 1 calc R . .
H76B H 0.9820 0.3273 0.6108 0.161 Uiso 1 1 calc R . .
H76C H 0.9050 0.3557 0.6508 0.161 Uiso 1 1 calc R . .

loop_
_atom_site_aniso_label
_atom_site_aniso_U_11
_atom_site_aniso_U_22
_atom_site_aniso_U_33
_atom_site_aniso_U_23
_atom_site_aniso_U_13
_atom_site_aniso_U_12
Mo1 0.0510(5) 0.0515(5) 0.0526(5) 0.0153(4) 0.0215(4) 0.0031(4)
Mo2 0.0365(4) 0.0504(5) 0.0538(5) 0.0009(4) 0.0151(3) 0.0045(3)
Mo3 0.0467(4) 0.0509(5) 0.0486(5) 0.0129(4) 0.0135(4) -0.0024(4)
Mo4 0.0441(4) 0.0499(5) 0.0443(4) -0.0003(3) 0.0164(3) 0.0031(3)
Mo5 0.0374(4) 0.0608(5) 0.0489(5) 0.0008(4) 0.0035(3) -0.0069(4)
Mo6 0.0352(4) 0.0602(5) 0.0410(4) -0.0026(4) 0.0062(3) 0.0005(3)
Mo7 0.0871(7) 0.0646(6) 0.0520(5) 0.0085(4) 0.0225(5) 0.0009(5)
Mo8 0.0674(6) 0.0888(7) 0.0472(5) 0.0193(5) 0.0104(4) 0.0063(5)
Mo9 0.0885(7) 0.0689(6) 0.0487(5) 0.0012(4) 0.0170(5) -0.0035(5)
Mo10 0.0691(7) 0.1437(11) 0.0608(6) 0.0337(7) 0.0199(5) -0.0103(7)
Mo11 0.1233(10) 0.1081(10) 0.0651(7) -0.0058(6) 0.0458(7) 0.0276(8)
Mo12 0.0771(7) 0.1320(11) 0.0741(7) 0.0348(7) 0.0189(6) 0.0348(7)
O1 0.032(3) 0.043(3) 0.040(3) 0.008(2) 0.011(2) 0.001(2)
O2 0.050(4) 0.065(4) 0.079(5) -0.007(4) 0.022(3) 0.009(3)
O3 0.075(5) 0.066(5) 0.071(5) 0.026(4) 0.024(4) -0.005(4)
O4 0.058(4) 0.069(5) 0.061(4) -0.010(3) 0.022(3) 0.007(3)
O5 0.048(4) 0.090(5) 0.068(5) -0.006(4) -0.004(3) -0.012(4)
O6 0.044(4) 0.082(5) 0.056(4) -0.011(3) 0.004(3) -0.002(3)
O7 0.046(4) 0.057(4) 0.070(4) 0.008(3) 0.019(3) -0.013(3)
O8 0.050(4) 0.058(4) 0.059(4) 0.006(3) 0.027(3) 0.004(3)
O9 0.059(4) 0.048(4) 0.057(4) 0.009(3) 0.022(3) 0.007(3)
O10 0.050(4) 0.063(4) 0.044(3) 0.014(3) 0.010(3) 0.004(3)
O11 0.043(3) 0.053(4) 0.048(3) -0.005(3) 0.012(3) -0.001(3)
O12 0.041(3) 0.047(4) 0.059(4) 0.005(3) 0.009(3) 0.000(3)
O13 0.033(3) 0.063(4) 0.053(4) 0.000(3) 0.012(3) 0.004(3)
O14 0.035(3) 0.061(4) 0.059(4) 0.007(3) 0.006(3) 0.002(3)
O15 0.047(4) 0.070(4) 0.043(3) 0.013(3) 0.002(3) 0.001(3)
O16 0.051(4) 0.059(4) 0.041(3) 0.005(3) 0.018(3) -0.003(3)
O17 0.039(3) 0.055(4) 0.051(4) 0.002(3) 0.011(3) -0.006(3)
O18 0.047(4) 0.063(4) 0.045(3) -0.008(3) 0.007(3) -0.007(3)
O19 0.063(4) 0.075(5) 0.042(3) 0.006(3) 0.017(3) 0.008(3)
O20 0.108(6) 0.084(6) 0.070(5) 0.017(4) 0.027(5) -0.016(5)
O21 0.086(6) 0.126(8) 0.070(5) 0.034(5) 0.000(4) 0.004(5)
O22 0.159(9) 0.080(6) 0.076(6) -0.004(5) 0.031(6) -0.001(6)
O23 0.102(7) 0.204(12) 0.092(7) 0.046(7) 0.033(6) -0.035(7)
O24 0.092(7) 0.197(12) 0.122(8) 0.076(8) 0.025(6) 0.057(7)
O25 0.068(5) 0.084(5) 0.060(4) 0.007(4) 0.016(4) -0.007(4)
O26 0.081(5) 0.072(5) 0.044(4) 0.007(3) 0.024(3) 0.002(4)
O27 0.104(6) 0.078(5) 0.060(4) 0.019(4) 0.022(4) 0.028(5)
O28 0.121(7) 0.074(5) 0.071(5) -0.002(4) 0.034(5) 0.010(5)
O29 0.082(5) 0.099(6) 0.051(4) 0.029(4) 0.012(4) -0.002(4)
O30 0.081(5) 0.074(5) 0.066(5) 0.020(4) 0.018(4) 0.021(4)
O31 0.113(7) 0.105(7) 0.047(4) -0.003(4) 0.019(4) 0.002(5)
O32 0.083(5) 0.100(6) 0.053(4) 0.023(4) -0.002(4) -0.009(5)
O33 0.091(6) 0.093(6) 0.066(5) 0.018(4) 0.005(4) -0.023(5)
O34 0.058(5) 0.170(10) 0.087(6) 0.040(6) 0.020(4) 0.008(5)
O35 0.099(7) 0.185(11) 0.059(5) -0.016(6) 0.026(5) 0.043(7)
O36 0.120(8) 0.126(8) 0.102(7) 0.029(6) 0.055(6) 0.060(6)
N3 0.088(6) 0.075(6) 0.042(5) 0.006(4) 0.014(4) -0.006(5)
N4 0.037(4) 0.084(6) 0.063(5) -0.001(4) 0.019(4) -0.010(4)
N5 0.078(6) 0.063(5) 0.034(4) 0.003(4) 0.018(4) -0.002(4)
N6 0.088(8) 0.090(7) 0.149(11) 0.028(7) 0.025(7) -0.007(6)
N1 0.064(5) 0.053(5) 0.057(5) 0.015(4) 0.022(4) 0.003(4)
C1 0.068(7) 0.050(6) 0.069(7) 0.024(5) 0.024(5) 0.003(5)
C2 0.095(9) 0.053(7) 0.081(8) 0.005(6) 0.019(7) -0.006(6)
C3 0.080(9) 0.078(9) 0.107(10) 0.020(8) 0.002(8) -0.008(7)
C4 0.063(8) 0.115(12) 0.156(15) 0.013(11) 0.031(9) -0.003(8)
C5 0.091(10) 0.101(11) 0.140(13) 0.005(10) 0.070(10) 0.004(9)
C6 0.098(10) 0.084(9) 0.077(8) 0.013(7) 0.038(7) -0.011(7)
N2 0.181(13) 0.147(12) 0.098(8) -0.023(8) 0.078(9) 0.021(10)
C7 0.222(16) 0.169(15) 0.123(11) -0.022(10) 0.106(12) 0.010(13)
C8 0.27(2) 0.135(16) 0.160(15) 0.014(12) 0.093(14) 0.069(14)
C9 0.211(17) 0.24(2) 0.20(2) 0.006(19) 0.096(18) 0.023(17)
C10 0.29(2) 0.21(2) 0.21(2) 0.040(18) 0.10(2) -0.07(2)
C11 0.36(3) 0.17(2) 0.130(15) 0.021(13) 0.06(2) 0.05(2)
C12 0.203(17) 0.24(2) 0.131(12) -0.063(14) 0.037(13) 0.008(16)
C13 0.095(9) 0.079(8) 0.051(6) 0.014(6) 0.015(6) -0.008(7)
C14 0.103(9) 0.069(8) 0.073(8) 0.018(6) 0.015(7) 0.003(7)
C15 0.101(10) 0.098(10) 0.090(9) 0.039(8) 0.023(8) -0.006(8)
C16 0.144(15) 0.121(14) 0.108(12) 0.043(10) 0.015(11) 0.020(12)
C17 0.083(8) 0.091(9) 0.064(7) 0.015(6) 0.019(6) -0.007(7)
C18 0.101(10) 0.101(11) 0.082(9) 0.018(8) 0.008(8) -0.019(8)
C19 0.097(13) 0.26(3) 0.116(14) 0.060(15) 0.008(11) -0.058(15)
C20 0.131(19) 0.39(5) 0.16(2) 0.06(2) 0.006(16) -0.05(2)
C21 0.111(9) 0.063(7) 0.047(6) -0.007(5) 0.015(6) -0.002(6)
C22 0.131(12) 0.080(9) 0.065(8) 0.016(6) 0.023(8) 0.011(8)
C23 0.183(19) 0.092(11) 0.078(10) -0.006(8) 0.008(11) 0.030(12)
C24 0.175(19) 0.153(17) 0.085(11) 0.007(10) 0.022(12) 0.068(15)
C25 0.090(8) 0.065(7) 0.048(6) 0.004(5) 0.010(6) -0.006(6)
C26 0.092(9) 0.075(8) 0.068(7) 0.003(6) 0.015(7) -0.004(7)
C27 0.110(11) 0.084(9) 0.092(10) 0.006(7) 0.008(8) 0.016(8)
C28 0.084(11) 0.156(17) 0.158(17) 0.010(13) 0.004(11) -0.002(11)
C29 0.045(5) 0.080(8) 0.069(7) 0.001(6) 0.020(5) -0.005(5)
C30 0.066(8) 0.096(10) 0.113(11) -0.002(8) 0.036(7) -0.016(7)
C31 0.079(9) 0.086(10) 0.123(12) 0.012(8) 0.029(8) -0.002(7)
C32 0.115(12) 0.086(10) 0.143(14) -0.005(9) 0.040(11) -0.009(9)
C33 0.041(5) 0.091(8) 0.067(7) 0.001(6) 0.018(5) -0.015(5)
C34 0.068(7) 0.080(8) 0.085(8) -0.003(6) 0.027(6) -0.010(6)
C35 0.081(9) 0.098(10) 0.099(10) 0.013(8) 0.030(8) -0.008(7)
C36 0.113(11) 0.085(10) 0.103(11) 0.014(8) 0.031(9) -0.002(8)
C37 0.047(6) 0.097(9) 0.064(7) 0.004(6) 0.025(5) -0.011(5)
C38 0.058(7) 0.156(14) 0.075(8) 0.014(8) 0.013(6) -0.016(8)
C39 0.078(9) 0.121(13) 0.090(10) 0.028(9) 0.013(7) 0.009(8)
C40 0.120(12) 0.108(12) 0.112(12) 0.014(9) 0.030(10) 0.017(10)
C41 0.037(5) 0.083(8) 0.064(6) 0.002(5) 0.010(5) -0.006(5)
C42 0.059(7) 0.112(10) 0.059(7) -0.001(6) 0.013(5) -0.005(6)
C43 0.082(9) 0.121(11) 0.074(8) 0.027(8) 0.022(7) -0.009(8)
C44 0.113(11) 0.118(12) 0.073(8) 0.031(8) 0.021(8) -0.008(9)
C45 0.065(6) 0.066(7) 0.046(5) -0.001(5) 0.018(5) -0.002(5)
C46 0.068(7) 0.069(7) 0.049(6) 0.010(5) 0.014(5) 0.008(5)
C47 0.065(7) 0.075(8) 0.061(7) 0.001(5) 0.010(5) -0.008(6)
C48 0.072(8) 0.082(8) 0.085(9) 0.006(7) 0.005(6) -0.011(6)
C49 0.076(7) 0.055(6) 0.033(5) 0.001(4) 0.011(4) -0.007(5)
C50 0.068(7) 0.081(8) 0.070(7) 0.007(6) 0.021(6) -0.003(6)
C51 0.066(7) 0.072(7) 0.075(8) 0.005(6) 0.000(6) -0.006(6)
C52 0.070(8) 0.088(10) 0.139(13) -0.004(9) -0.015(8) -0.004(7)
C53 0.094(8) 0.071(7) 0.048(6) 0.006(5) 0.027(6) 0.018(6)
C54 0.105(9) 0.069(7) 0.057(6) 0.014(5) 0.023(6) 0.022(7)
C55 0.114(11) 0.123(12) 0.082(9) 0.023(8) 0.036(8) 0.038(10)
C56 0.095(11) 0.138(14) 0.121(13) 0.027(11) 0.024(9) 0.029(10)
C57 0.090(8) 0.079(8) 0.043(6) 0.004(5) 0.019(5) -0.017(6)
C58 0.152(13) 0.078(9) 0.063(8) 0.005(6) 0.016(8) -0.030(9)
C59 0.191(19) 0.097(11) 0.071(9) 0.013(8) 0.007(11) -0.064(12)
C60 0.116(15) 0.22(3) 0.167(19) 0.071(18) -0.006(14) -0.086(17)
C61 0.140(17) 0.131(17) 0.18(2) 0.014(15) 0.048(17) -0.003(13)
C62 0.131(16) 0.17(2) 0.116(16) -0.020(15) 0.007(13) -0.009(15)
C63 0.22(3) 0.19(3) 0.15(2) 0.01(2) 0.06(2) 0.02(2)
C64 0.27(3) 0.30(4) 0.13(2) 0.01(2) 0.01(2) -0.04(3)
C65 0.081(11) 0.185(18) 0.21(2) -0.005(15) 0.011(10) 0.033(11)
C66 0.102(11) 0.223(18) 0.211(18) -0.041(14) -0.005(9) 0.042(11)
C67 0.102(11) 0.223(18) 0.211(18) -0.041(14) -0.005(9) 0.042(11)
C68 0.26(3) 0.21(3) 0.125(15) 0.000(13) 0.057(15) 0.05(2)
C69 0.060(10) 0.23(3) 0.23(3) 0.03(2) 0.014(13) 0.033(13)
C70 0.098(15) 0.35(4) 0.18(2) 0.15(3) -0.002(15) -0.04(2)
C71 0.060(10) 0.28(3) 0.17(2) 0.07(2) 0.007(12) -0.026(14)
C72 0.116(14) 0.27(3) 0.110(14) 0.057(16) 0.010(11) -0.051(16)
C73 0.086 0.092 0.144 0.026 0.024 -0.004
C74 0.086 0.092 0.144 0.026 0.024 -0.004
C75 0.086 0.092 0.144 0.026 0.024 -0.004
C76 0.086 0.092 0.144 0.026 0.024 -0.004

loop_
_atom_type_symbol
_atom_type_description
_atom_type_scat_dispersion_real
_atom_type_scat_dispersion_imag
_atom_type_scat_source
C C 0.0033 0.0016 'International Tables Vol C Tables 4.2.6.8 and 6.1.1.4'
H H 0.0000 0.0000 'International Tables Vol C Tables 4.2.6.8 and 6.1.1.4'
N N 0.0061 0.0033 'International Tables Vol C Tables 4.2.6.8 and 6.1.1.4'
O O 0.0106 0.0060 'International Tables Vol C Tables 4.2.6.8 and 6.1.1.4'
Mo Mo -1.6832 0.6857 'International Tables Vol C Tables 4.2.6.8 and 6.1.1.4'

loop_
_geom_angle_atom_site_label_1
_geom_angle_atom_site_label_2
_geom_angle_atom_site_label_3
_geom_angle
_geom_angle_site_symmetry_1
_geom_angle_site_symmetry_3
_geom_angle_publ_flag
N1 Mo1 O10 102.0(3) . . ?
N1 Mo1 O9 101.1(3) . . ?
O10 Mo1 O9 88.5(3) . . ?
N1 Mo1 O8 102.8(3) . . ?
O10 Mo1 O8 87.9(3) . . ?
O9 Mo1 O8 156.1(3) . . ?
N1 Mo1 O7 101.7(3) . . ?
O10 Mo1 O7 156.2(2) . . ?
O9 Mo1 O7 87.0(3) . . ?
O8 Mo1 O7 86.9(3) . . ?
N1 Mo1 O1 179.0(3) . . ?
O10 Mo1 O1 78.2(2) . . ?
O9 Mo1 O1 78.0(2) . . ?
O8 Mo1 O1 78.1(2) . . ?
O7 Mo1 O1 78.0(2) . . ?
O2 Mo2 O14 103.4(3) . . ?
O2 Mo2 O8 103.3(3) . . ?
O14 Mo2 O8 90.0(3) . . ?
O2 Mo2 O12 103.1(3) . . ?
O14 Mo2 O12 88.2(3) . . ?
O8 Mo2 O12 153.2(2) . . ?
O2 Mo2 O11 103.2(3) . . ?
O14 Mo2 O11 153.2(2) . . ?
O8 Mo2 O11 86.4(3) . . ?
O12 Mo2 O11 83.3(2) . . ?
O2 Mo2 O1 179.0(3) . . ?
O14 Mo2 O1 77.5(2) . . ?
O8 Mo2 O1 77.1(2) . . ?
O12 Mo2 O1 76.5(2) . . ?
O11 Mo2 O1 75.8(2) . . ?
O3 Mo3 O15 104.2(3) . . ?
O3 Mo3 O12 103.1(3) . . ?
O15 Mo3 O12 88.0(3) . . ?
O3 Mo3 O17 103.1(3) . . ?
O15 Mo3 O17 152.7(3) . . ?
O12 Mo3 O17 86.9(2) . . ?
O3 Mo3 O16 103.7(3) . . ?
O15 Mo3 O16 87.0(3) . . ?
O12 Mo3 O16 153.2(2) . . ?
O17 Mo3 O16 85.5(3) . . ?
O3 Mo3 O1 179.1(3) . . ?
O15 Mo3 O1 76.7(2) . . ?
O12 Mo3 O1 76.9(2) . . ?
O17 Mo3 O1 76.1(2) . . ?
O16 Mo3 O1 76.4(2) . . ?
O4 Mo4 O9 104.5(3) . . ?
O4 Mo4 O13 103.4(3) . . ?
O9 Mo4 O13 89.2(3) . . ?
O4 Mo4 O16 102.4(3) . . ?
O9 Mo4 O16 152.8(2) . . ?
O13 Mo4 O16 88.3(3) . . ?
O4 Mo4 O18 102.8(3) . . ?
O9 Mo4 O18 85.7(3) . . ?
O13 Mo4 O18 153.7(2) . . ?
O16 Mo4 O18 84.7(3) . . ?
O4 Mo4 O1 178.7(3) . . ?
O9 Mo4 O1 76.4(2) . . ?
O13 Mo4 O1 77.5(2) . . ?
O16 Mo4 O1 76.7(2) . . ?
O18 Mo4 O1 76.3(2) . . ?
O5 Mo5 O7 103.9(3) . . ?
O5 Mo5 O18 105.1(3) . . ?
O7 Mo5 O18 90.7(3) . . ?
O5 Mo5 O15 102.9(3) . . ?
O7 Mo5 O15 152.7(3) . . ?
O18 Mo5 O15 87.7(3) . . ?
O5 Mo5 O14 101.6(3) . . ?
O7 Mo5 O14 85.8(3) . . ?
O18 Mo5 O14 153.1(2) . . ?
O15 Mo5 O14 83.4(3) . . ?
O5 Mo5 O1 176.5(3) . . ?
O7 Mo5 O1 77.1(2) . . ?
O18 Mo5 O1 78.2(2) . . ?
O15 Mo5 O1 75.8(2) . . ?
O14 Mo5 O1 75.1(2) . . ?
O6 Mo6 O10 104.3(3) . . ?
O6 Mo6 O11 103.3(3) . . ?
O10 Mo6 O11 89.6(3) . . ?
O6 Mo6 O17 101.9(3) . . ?
O10 Mo6 O17 153.4(3) . . ?
O11 Mo6 O17 88.7(3) . . ?
O6 Mo6 O13 102.8(3) . . ?
O10 Mo6 O13 85.6(3) . . ?
O11 Mo6 O13 153.8(2) . . ?
O17 Mo6 O13 84.4(3) . . ?
O6 Mo6 O1 178.3(3) . . ?
O10 Mo6 O1 77.0(2) . . ?
O11 Mo6 O1 77.6(2) . . ?
O17 Mo6 O1 76.8(2) . . ?
O13 Mo6 O1 76.2(2) . . ?
O20 Mo7 O28 101.5(4) . . ?
O20 Mo7 O26 104.2(4) . . ?
O28 Mo7 O26 154.3(3) . . ?
O20 Mo7 O25 104.0(4) . . ?
O28 Mo7 O25 86.9(3) . . ?
O26 Mo7 O25 87.5(3) . . ?
O20 Mo7 O27 102.8(4) . . ?
O28 Mo7 O27 87.1(4) . . ?
O26 Mo7 O27 86.7(3) . . ?
O25 Mo7 O27 153.2(3) . . ?
O20 Mo7 O19 178.6(3) . . ?
O28 Mo7 O19 77.1(3) . . ?
O26 Mo7 O19 77.2(3) . . ?
O25 Mo7 O19 76.1(3) . . ?
O27 Mo7 O19 77.0(3) . . ?
O21 Mo8 O31 102.4(4) . . ?
O21 Mo8 O30 103.8(4) . . ?
O31 Mo8 O30 153.8(3) . . ?
O21 Mo8 O29 103.2(4) . . ?
O31 Mo8 O29 87.7(4) . . ?
O30 Mo8 O29 87.6(3) . . ?
O21 Mo8 O25 103.4(4) . . ?
O31 Mo8 O25 86.7(3) . . ?
O30 Mo8 O25 86.0(3) . . ?
O29 Mo8 O25 153.4(3) . . ?
O21 Mo8 O19 179.2(4) . . ?
O31 Mo8 O19 76.9(3) . . ?
O30 Mo8 O19 77.0(3) . . ?
O29 Mo8 O19 76.8(3) . . ?
O25 Mo8 O19 76.6(3) . . ?
O22 Mo9 O32 104.5(4) . . ?
O22 Mo9 O33 102.5(4) . . ?
O32 Mo9 O33 88.2(4) . . ?
O22 Mo9 O30 103.2(4) . . ?
O32 Mo9 O30 152.2(3) . . ?
O33 Mo9 O30 86.6(3) . . ?
O22 Mo9 O26 104.2(4) . . ?
O32 Mo9 O26 86.9(3) . . ?
O33 Mo9 O26 153.3(3) . . ?
O30 Mo9 O26 85.6(3) . . ?
O22 Mo9 O19 178.8(4) . . ?
O32 Mo9 O19 76.3(3) . . ?
O33 Mo9 O19 76.7(3) . . ?
O30 Mo9 O19 75.9(3) . . ?
O26 Mo9 O19 76.6(3) . . ?
O23 Mo10 O34 103.4(5) . . ?
O23 Mo10 O35 106.2(5) . . ?
O34 Mo10 O35 87.2(5) . . ?
O23 Mo10 O29 103.5(4) . . ?
O34 Mo10 O29 153.1(3) . . ?
O35 Mo10 O29 87.3(4) . . ?
O23 Mo10 O33 102.1(5) . . ?
O34 Mo10 O33 86.9(4) . . ?
O35 Mo10 O33 151.6(4) . . ?
O29 Mo10 O33 85.5(3) . . ?
O23 Mo10 O19 178.6(5) . . ?
O34 Mo10 O19 76.6(3) . . ?
O35 Mo10 O19 75.2(4) . . ?
O29 Mo10 O19 76.5(3) . . ?
O33 Mo10 O19 76.4(3) . . ?
N2 Mo11 O31 102.0(6) . . ?
N2 Mo11 O35 105.8(5) . . ?
O31 Mo11 O35 86.7(4) . . ?
N2 Mo11 O28 98.9(5) . . ?
O31 Mo11 O28 89.6(4) . . ?
O35 Mo11 O28 155.2(3) . . ?
N2 Mo11 O36 102.4(6) . . ?
O31 Mo11 O36 155.6(4) . . ?
O35 Mo11 O36 86.1(4) . . ?
O28 Mo11 O36 87.3(4) . . ?
N2 Mo11 O19 177.4(5) . . ?
O31 Mo11 O19 78.0(3) . . ?
O35 Mo11 O19 76.8(3) . . ?
O28 Mo11 O19 78.4(3) . . ?
O36 Mo11 O19 77.7(3) . . ?
O24 Mo12 O36 104.1(5) . . ?
O24 Mo12 O27 103.7(5) . . ?
O36 Mo12 O27 88.5(4) . . ?
O24 Mo12 O32 103.1(5) . . ?
O36 Mo12 O32 152.8(4) . . ?
O27 Mo12 O32 85.4(3) . . ?
O24 Mo12 O34 103.5(5) . . ?
O36 Mo12 O34 88.0(4) . . ?
O27 Mo12 O34 152.7(3) . . ?
O32 Mo12 O34 85.5(4) . . ?
O24 Mo12 O19 178.4(6) . . ?
O36 Mo12 O19 77.3(3) . . ?
O27 Mo12 O19 77.2(3) . . ?
O32 Mo12 O19 75.6(3) . . ?
O34 Mo12 O19 75.6(3) . . ?
Mo1 O1 Mo6 90.33(19) . . ?
Mo1 O1 Mo2 90.41(18) . . ?
Mo6 O1 Mo2 90.24(19) . . ?
Mo1 O1 Mo5 90.45(19) . . ?
Mo6 O1 Mo5 179.1(3) . . ?
Mo2 O1 Mo5 90.20(17) . . ?
Mo1 O1 Mo3 179.9(3) . . ?
Mo6 O1 Mo3 89.67(18) . . ?
Mo2 O1 Mo3 89.65(19) . . ?
Mo5 O1 Mo3 89.55(18) . . ?
Mo1 O1 Mo4 90.43(19) . . ?
Mo6 O1 Mo4 90.10(17) . . ?
Mo2 O1 Mo4 179.1(3) . . ?
Mo5 O1 Mo4 89.45(19) . . ?
Mo3 O1 Mo4 89.51(17) . . ?
Mo5 O7 Mo1 114.4(3) . . ?
Mo2 O8 Mo1 114.3(3) . . ?
Mo4 O9 Mo1 115.1(3) . . ?
Mo6 O10 Mo1 114.4(3) . . ?
Mo6 O11 Mo2 116.3(3) . . ?
Mo3 O12 Mo2 116.9(3) . . ?
Mo4 O13 Mo6 116.2(3) . . ?
Mo2 O14 Mo5 117.2(3) . . ?
Mo3 O15 Mo5 117.9(3) . . ?
Mo4 O16 Mo3 117.4(3) . . ?
Mo6 O17 Mo3 117.4(3) . . ?
Mo5 O18 Mo4 116.1(3) . . ?
Mo11 O19 Mo8 90.2(2) . . ?
Mo11 O19 Mo10 91.5(2) . . ?
Mo8 O19 Mo10 90.3(2) . . ?
Mo11 O19 Mo9 178.4(3) . . ?
Mo8 O19 Mo9 90.3(2) . . ?
Mo10 O19 Mo9 90.1(3) . . ?
Mo11 O19 Mo12 90.0(2) . . ?
Mo8 O19 Mo12 179.4(3) . . ?
Mo10 O19 Mo12 90.2(2) . . ?
Mo9 O19 Mo12 89.6(2) . . ?
Mo11 O19 Mo7 89.5(3) . . ?
Mo8 O19 Mo7 90.2(2) . . ?
Mo10 O19 Mo7 178.9(3) . . ?
Mo9 O19 Mo7 89.0(2) . . ?
Mo12 O19 Mo7 89.3(2) . . ?
Mo7 O25 Mo8 117.1(4) . . ?
Mo7 O26 Mo9 117.2(3) . . ?
Mo12 O27 Mo7 116.5(4) . . ?
Mo7 O28 Mo11 115.0(4) . . ?
Mo8 O29 Mo10 116.4(3) . . ?
Mo8 O30 Mo9 116.8(4) . . ?
Mo8 O31 Mo11 115.0(4) . . ?
Mo9 O32 Mo12 118.5(4) . . ?
Mo9 O33 Mo10 116.8(4) . . ?
Mo10 O34 Mo12 117.5(4) . . ?
Mo10 O35 Mo11 116.5(4) . . ?
Mo12 O36 Mo11 115.0(4) . . ?
C21 N3 C17 111.3(9) . . ?
C21 N3 C25 111.2(9) . . ?
C17 N3 C25 105.6(8) . . ?
C21 N3 C13 107.2(8) . . ?
C17 N3 C13 111.9(9) . . ?
C25 N3 C13 109.7(9) . . ?
C29 N4 C33 107.7(7) . . ?
C29 N4 C37 109.3(9) . . ?
C33 N4 C37 111.0(8) . . ?
C29 N4 C41 110.6(8) . . ?
C33 N4 C41 110.6(8) . . ?
C37 N4 C41 107.6(7) . . ?
C57 N5 C53 110.8(8) . . ?
C57 N5 C45 107.3(7) . . ?
C53 N5 C45 110.4(8) . . ?
C57 N5 C49 111.1(8) . . ?
C53 N5 C49 107.4(7) . . ?
C45 N5 C49 109.9(8) . . ?
C61 N6 C69 112.6(16) . . ?
C61 N6 C65 107.5(16) . . ?
C69 N6 C65 109.8(15) . . ?
C61 N6 C73 109.7(15) . . ?
C69 N6 C73 99.9(13) . . ?
C65 N6 C73 117.3(13) . . ?
C1 N1 Mo1 177.5(8) . . ?
N1 C1 C2 108.5(8) . . ?
N1 C1 C6 110.2(8) . . ?
C2 C1 C6 112.4(9) . . ?
N1 C1 H1 108.5 . . ?
C2 C1 H1 108.5 . . ?
C6 C1 H1 108.5 . . ?
C3 C2 C1 110.9(10) . . ?
C3 C2 H2A 109.5 . . ?
C1 C2 H2A 109.5 . . ?
C3 C2 H2B 109.5 . . ?
C1 C2 H2B 109.5 . . ?
H2A C2 H2B 108.0 . . ?
C4 C3 C2 112.4(11) . . ?
C4 C3 H3A 109.1 . . ?
C2 C3 H3A 109.1 . . ?
C4 C3 H3B 109.1 . . ?
C2 C3 H3B 109.1 . . ?
H3A C3 H3B 107.9 . . ?
C3 C4 C5 112.9(11) . . ?
C3 C4 H4A 109.0 . . ?
C5 C4 H4A 109.0 . . ?
C3 C4 H4B 109.0 . . ?
C5 C4 H4B 109.0 . . ?
H4A C4 H4B 107.8 . . ?
C6 C5 C4 110.4(12) . . ?
C6 C5 H5A 109.6 . . ?
C4 C5 H5A 109.6 . . ?
C6 C5 H5B 109.6 . . ?
C4 C5 H5B 109.6 . . ?
H5A C5 H5B 108.1 . . ?
C5 C6 C1 111.5(10) . . ?
C5 C6 H6A 109.3 . . ?
C1 C6 H6A 109.3 . . ?
C5 C6 H6B 109.3 . . ?
C1 C6 H6B 109.3 . . ?
H6A C6 H6B 108.0 . . ?
C7 N2 Mo11 174.3(12) . . ?
C8 C7 N2 107.9(15) . . ?
C8 C7 C12 115.4(15) . . ?
N2 C7 C12 110.9(15) . . ?
C8 C7 H7 107.4 . . ?
N2 C7 H7 107.4 . . ?
C12 C7 H7 107.4 . . ?
C7 C8 C9 106.7(17) . . ?
C7 C8 H8A 110.4 . . ?
C9 C8 H8A 110.4 . . ?
C7 C8 H8B 110.4 . . ?
C9 C8 H8B 110.4 . . ?
H8A C8 H8B 108.6 . . ?
C10 C9 C8 112(2) . . ?
C10 C9 H9A 109.2 . . ?
C8 C9 H9A 109.2 . . ?
C10 C9 H9B 109.2 . . ?
C8 C9 H9B 109.2 . . ?
H9A C9 H9B 107.9 . . ?
C9 C10 C11 119(2) . . ?
C9 C10 H10A 107.6 . . ?
C11 C10 H10A 107.6 . . ?
C9 C10 H10B 107.6 . . ?
C11 C10 H10B 107.6 . . ?
H10A C10 H10B 107.0 . . ?
C10 C11 C12 108(2) . . ?
C10 C11 H11A 110.0 . . ?
C12 C11 H11A 110.0 . . ?
C10 C11 H11B 110.0 . . ?
C12 C11 H11B 110.0 . . ?
H11A C11 H11B 108.4 . . ?
C7 C12 C11 108.1(17) . . ?
C7 C12 H12A 110.1 . . ?
C11 C12 H12A 110.1 . . ?
C7 C12 H12B 110.1 . . ?
C11 C12 H12B 110.1 . . ?
H12A C12 H12B 108.4 . . ?
C14 C13 N3 119.4(9) . . ?
C14 C13 H13A 107.5 . . ?
N3 C13 H13A 107.5 . . ?
C14 C13 H13B 107.5 . . ?
N3 C13 H13B 107.5 . . ?
H13A C13 H13B 107.0 . . ?
C13 C14 C15 111.0(10) . . ?
C13 C14 H14A 109.4 . . ?
C15 C14 H14A 109.4 . . ?
C13 C14 H14B 109.4 . . ?
C15 C14 H14B 109.4 . . ?
H14A C14 H14B 108.0 . . ?
C16 C15 C14 115.3(11) . . ?
C16 C15 H15A 108.4 . . ?
C14 C15 H15A 108.4 . . ?
C16 C15 H15B 108.4 . . ?
C14 C15 H15B 108.4 . . ?
H15A C15 H15B 107.5 . . ?
C15 C16 H16A 109.5 . . ?
C15 C16 H16B 109.5 . . ?
H16A C16 H16B 109.5 . . ?
C15 C16 H16C 109.5 . . ?
H16A C16 H16C 109.5 . . ?
H16B C16 H16C 109.5 . . ?
N3 C17 C18 115.3(10) . . ?
N3 C17 H17A 108.5 . . ?
C18 C17 H17A 108.5 . . ?
N3 C17 H17B 108.5 . . ?
C18 C17 H17B 108.5 . . ?
H17A C17 H17B 107.5 . . ?
C17 C18 C19 109.9(12) . . ?
C17 C18 H18A 109.7 . . ?
C19 C18 H18A 109.7 . . ?
C17 C18 H18B 109.7 . . ?
C19 C18 H18B 109.7 . . ?
H18A C18 H18B 108.2 . . ?
C20 C19 C18 120(2) . . ?
C20 C19 H19A 107.4 . . ?
C18 C19 H19A 107.4 . . ?
C20 C19 H19B 107.4 . . ?
C18 C19 H19B 107.4 . . ?
H19A C19 H19B 106.9 . . ?
C19 C20 H20A 109.5 . . ?
C19 C20 H20B 109.5 . . ?
H20A C20 H20B 109.5 . . ?
C19 C20 H20C 109.5 . . ?
H20A C20 H20C 109.5 . . ?
H20B C20 H20C 109.5 . . ?
N3 C21 C22 114.9(9) . . ?
N3 C21 H21A 108.5 . . ?
C22 C21 H21A 108.5 . . ?
N3 C21 H21B 108.5 . . ?
C22 C21 H21B 108.5 . . ?
H21A C21 H21B 107.5 . . ?
C21 C22 C23 111.5(11) . . ?
C21 C22 H22A 109.3 . . ?
C23 C22 H22A 109.3 . . ?
C21 C22 H22B 109.3 . . ?
C23 C22 H22B 109.3 . . ?
H22A C22 H22B 108.0 . . ?
C22 C23 C24 113.8(14) . . ?
C22 C23 H23A 108.8 . . ?
C24 C23 H23A 108.8 . . ?
C22 C23 H23B 108.8 . . ?
C24 C23 H23B 108.8 . . ?
H23A C23 H23B 107.7 . . ?
C23 C24 H24A 109.5 . . ?
C23 C24 H24B 109.5 . . ?
H24A C24 H24B 109.5 . . ?
C23 C24 H24C 109.5 . . ?
H24A C24 H24C 109.5 . . ?
H24B C24 H24C 109.5 . . ?
C26 C25 N3 117.1(9) . . ?
C26 C25 H25A 108.0 . . ?
N3 C25 H25A 108.0 . . ?
C26 C25 H25B 108.0 . . ?
N3 C25 H25B 108.0 . . ?
H25A C25 H25B 107.3 . . ?
C25 C26 C27 111.2(10) . . ?
C25 C26 H26A 109.4 . . ?
C27 C26 H26A 109.4 . . ?
C25 C26 H26B 109.4 . . ?
C27 C26 H26B 109.4 . . ?
H26A C26 H26B 108.0 . . ?
C26 C27 C28 112.7(13) . . ?
C26 C27 H27A 109.1 . . ?
C28 C27 H27A 109.1 . . ?
C26 C27 H27B 109.1 . . ?
C28 C27 H27B 109.1 . . ?
H27A C27 H27B 107.8 . . ?
C27 C28 H28A 109.5 . . ?
C27 C28 H28B 109.5 . . ?
H28A C28 H28B 109.5 . . ?
C27 C28 H28C 109.5 . . ?
H28A C28 H28C 109.5 . . ?
H28B C28 H28C 109.5 . . ?
C30 C29 N4 115.8(8) . . ?
C30 C29 H29A 108.3 . . ?
N4 C29 H29A 108.3 . . ?
C30 C29 H29B 108.3 . . ?
N4 C29 H29B 108.3 . . ?
H29A C29 H29B 107.4 . . ?
C31 C30 C29 113.3(10) . . ?
C31 C30 H30A 108.9 . . ?
C29 C30 H30A 108.9 . . ?
C31 C30 H30B 108.9 . . ?
C29 C30 H30B 108.9 . . ?
H30A C30 H30B 107.7 . . ?
C30 C31 C32 114.9(11) . . ?
C30 C31 H31A 108.6 . . ?
C32 C31 H31A 108.6 . . ?
C30 C31 H31B 108.6 . . ?
C32 C31 H31B 108.6 . . ?
H31A C31 H31B 107.5 . . ?
C31 C32 H32A 109.5 . . ?
C31 C32 H32B 109.5 . . ?
H32A C32 H32B 109.5 . . ?
C31 C32 H32C 109.5 . . ?
H32A C32 H32C 109.5 . . ?
H32B C32 H32C 109.5 . . ?
C34 C33 N4 115.4(8) . . ?
C34 C33 H33A 108.4 . . ?
N4 C33 H33A 108.4 . . ?
C34 C33 H33B 108.4 . . ?
N4 C33 H33B 108.4 . . ?
H33A C33 H33B 107.5 . . ?
C33 C34 C35 113.3(10) . . ?
C33 C34 H34A 108.9 . . ?
C35 C34 H34A 108.9 . . ?
C33 C34 H34B 108.9 . . ?
C35 C34 H34B 108.9 . . ?
H34A C34 H34B 107.7 . . ?
C36 C35 C34 114.3(11) . . ?
C36 C35 H35A 108.7 . . ?
C34 C35 H35A 108.7 . . ?
C36 C35 H35B 108.7 . . ?
C34 C35 H35B 108.7 . . ?
H35A C35 H35B 107.6 . . ?
C35 C36 H36A 109.5 . . ?
C35 C36 H36B 109.5 . . ?
H36A C36 H36B 109.5 . . ?
C35 C36 H36C 109.5 . . ?
H36A C36 H36C 109.5 . . ?
H36B C36 H36C 109.5 . . ?
N4 C37 C38 115.7(8) . . ?
N4 C37 H37A 108.4 . . ?
C38 C37 H37A 108.4 . . ?
N4 C37 H37B 108.4 . . ?
C38 C37 H37B 108.4 . . ?
H37A C37 H37B 107.4 . . ?
C39 C38 C37 112.0(10) . . ?
C39 C38 H38A 109.2 . . ?
C37 C38 H38A 109.2 . . ?
C39 C38 H38B 109.2 . . ?
C37 C38 H38B 109.2 . . ?
H38A C38 H38B 107.9 . . ?
C40 C39 C38 114.9(14) . . ?
C40 C39 H39A 108.5 . . ?
C38 C39 H39A 108.5 . . ?
C40 C39 H39B 108.5 . . ?
C38 C39 H39B 108.5 . . ?
H39A C39 H39B 107.5 . . ?
C39 C40 H40A 109.5 . . ?
C39 C40 H40B 109.5 . . ?
H40A C40 H40B 109.5 . . ?
C39 C40 H40C 109.5 . . ?
H40A C40 H40C 109.5 . . ?
H40B C40 H40C 109.5 . . ?
N4 C41 C42 114.8(8) . . ?
N4 C41 H41A 108.6 . . ?
C42 C41 H41A 108.6 . . ?
N4 C41 H41B 108.6 . . ?
C42 C41 H41B 108.6 . . ?
H41A C41 H41B 107.6 . . ?
C43 C42 C41 113.5(9) . . ?
C43 C42 H42A 108.9 . . ?
C41 C42 H42A 108.9 . . ?
C43 C42 H42B 108.9 . . ?
C41 C42 H42B 108.9 . . ?
H42A C42 H42B 107.7 . . ?
C42 C43 C44 113.4(11) . . ?
C42 C43 H43A 108.9 . . ?
C44 C43 H43A 108.9 . . ?
C42 C43 H43B 108.9 . . ?
C44 C43 H43B 108.9 . . ?
H43A C43 H43B 107.7 . . ?
C43 C44 H44A 109.5 . . ?
C43 C44 H44B 109.5 . . ?
H44A C44 H44B 109.5 . . ?
C43 C44 H44C 109.5 . . ?
H44A C44 H44C 109.5 . . ?
H44B C44 H44C 109.5 . . ?
C46 C45 N5 116.0(8) . . ?
C46 C45 H45A 108.3 . . ?
N5 C45 H45A 108.3 . . ?
C46 C45 H45B 108.3 . . ?
N5 C45 H45B 108.3 . . ?
H45A C45 H45B 107.4 . . ?
C45 C46 C47 112.4(8) . . ?
C45 C46 H46A 109.1 . . ?
C47 C46 H46A 109.1 . . ?
C45 C46 H46B 109.1 . . ?
C47 C46 H46B 109.1 . . ?
H46A C46 H46B 107.8 . . ?
C46 C47 C48 112.2(9) . . ?
C46 C47 H47A 109.2 . . ?
C48 C47 H47A 109.2 . . ?
C46 C47 H47B 109.2 . . ?
C48 C47 H47B 109.2 . . ?
H47A C47 H47B 107.9 . . ?
C47 C48 H48A 109.5 . . ?
C47 C48 H48B 109.5 . . ?
H48A C48 H48B 109.5 . . ?
C47 C48 H48C 109.5 . . ?
H48A C48 H48C 109.5 . . ?
H48B C48 H48C 109.5 . . ?
C50 C49 N5 116.7(8) . . ?
C50 C49 H49A 108.1 . . ?
N5 C49 H49A 108.1 . . ?
C50 C49 H49B 108.1 . . ?
N5 C49 H49B 108.1 . . ?
H49A C49 H49B 107.3 . . ?
C49 C50 C51 111.3(9) . . ?
C49 C50 H50A 109.4 . . ?
C51 C50 H50A 109.4 . . ?
C49 C50 H50B 109.4 . . ?
C51 C50 H50B 109.4 . . ?
H50A C50 H50B 108.0 . . ?
C52 C51 C50 110.7(11) . . ?
C52 C51 H51A 109.5 . . ?
C50 C51 H51A 109.5 . . ?
C52 C51 H51B 109.5 . . ?
C50 C51 H51B 109.5 . . ?
H51A C51 H51B 108.1 . . ?
C51 C52 H52A 109.5 . . ?
C51 C52 H52B 109.5 . . ?
H52A C52 H52B 109.5 . . ?
C51 C52 H52C 109.5 . . ?
H52A C52 H52C 109.5 . . ?
H52B C52 H52C 109.5 . . ?
C54 C53 N5 115.5(8) . . ?
C54 C53 H53A 108.4 . . ?
N5 C53 H53A 108.4 . . ?
C54 C53 H53B 108.4 . . ?
N5 C53 H53B 108.4 . . ?
H53A C53 H53B 107.5 . . ?
C55 C54 C53 110.0(9) . . ?
C55 C54 H54A 109.7 . . ?
C53 C54 H54A 109.7 . . ?
C55 C54 H54B 109.7 . . ?
C53 C54 H54B 109.7 . . ?
H54A C54 H54B 108.2 . . ?
C54 C55 C56 113.8(11) . . ?
C54 C55 H55A 108.8 . . ?
C56 C55 H55A 108.8 . . ?
C54 C55 H55B 108.8 . . ?
C56 C55 H55B 108.8 . . ?
H55A C55 H55B 107.7 . . ?
C55 C56 H56A 109.5 . . ?
C55 C56 H56B 109.5 . . ?
H56A C56 H56B 109.5 . . ?
C55 C56 H56C 109.5 . . ?
H56A C56 H56C 109.5 . . ?
H56B C56 H56C 109.5 . . ?
C58 C57 N5 114.8(9) . . ?
C58 C57 H57A 108.6 . . ?
N5 C57 H57A 108.6 . . ?
C58 C57 H57B 108.6 . . ?
N5 C57 H57B 108.6 . . ?
H57A C57 H57B 107.5 . . ?
C57 C58 C59 110.4(11) . . ?
C57 C58 H58A 109.6 . . ?
C59 C58 H58A 109.6 . . ?
C57 C58 H58B 109.6 . . ?
C59 C58 H58B 109.6 . . ?
H58A C58 H58B 108.1 . . ?
C60 C59 C58 114.8(14) . . ?
C60 C59 H59A 108.6 . . ?
C58 C59 H59A 108.6 . . ?
C60 C59 H59B 108.6 . . ?
C58 C59 H59B 108.6 . . ?
H59A C59 H59B 107.6 . . ?
C59 C60 H60A 109.5 . . ?
C59 C60 H60B 109.5 . . ?
H60A C60 H60B 109.5 . . ?
C59 C60 H60C 109.5 . . ?
H60A C60 H60C 109.5 . . ?
H60B C60 H60C 109.5 . . ?
C62 C61 N6 121(2) . . ?
C62 C61 H61A 107.1 . . ?
N6 C61 H61A 107.1 . . ?
C62 C61 H61B 107.1 . . ?
N6 C61 H61B 107.1 . . ?
H61A C61 H61B 106.8 . . ?
C61 C62 C63 120(2) . . ?
C61 C62 H62A 107.3 . . ?
C63 C62 H62A 107.3 . . ?
C61 C62 H62B 107.3 . . ?
C63 C62 H62B 107.3 . . ?
H62A C62 H62B 106.9 . . ?
C64 C63 C62 127(3) . . ?
C64 C63 H63A 105.5 . . ?
C62 C63 H63A 105.5 . . ?
C64 C63 H63B 105.5 . . ?
C62 C63 H63B 105.5 . . ?
H63A C63 H63B 106.1 . . ?
C63 C64 H64A 109.5 . . ?
C63 C64 H64B 109.5 . . ?
H64A C64 H64B 109.5 . . ?
C63 C64 H64C 109.5 . . ?
H64A C64 H64C 109.5 . . ?
H64B C64 H64C 109.5 . . ?
C66 C65 N6 120.0(17) . . ?
C66 C65 H65A 107.3 . . ?
N6 C65 H65A 107.3 . . ?
C66 C65 H65B 107.3 . . ?
N6 C65 H65B 107.3 . . ?
H65A C65 H65B 106.9 . . ?
C65 C66 C67 117(2) . . ?
C65 C66 H66A 108.0 . . ?
C67 C66 H66A 108.0 . . ?
C65 C66 H66B 108.0 . . ?
C67 C66 H66B 108.0 . . ?
H66A C66 H66B 107.3 . . ?
C68 C67 C66 132(2) . . ?
C68 C67 H67A 104.2 . . ?
C66 C67 H67A 104.2 . . ?
C68 C67 H67B 104.2 . . ?
C66 C67 H67B 104.2 . . ?
H67A C67 H67B 105.5 . . ?
C67 C68 H68A 109.5 . . ?
C67 C68 H68B 109.5 . . ?
H68A C68 H68B 109.5 . . ?
C67 C68 H68C 109.5 . . ?
H68A C68 H68C 109.5 . . ?
H68B C68 H68C 109.5 . . ?
N6 C69 C70 129(2) . . ?
N6 C69 H69A 105.2 . . ?
C70 C69 H69A 105.2 . . ?
N6 C69 H69B 105.2 . . ?
C70 C69 H69B 105.2 . . ?
H69A C69 H69B 105.9 . . ?
C71 C70 C69 119(2) . . ?
C71 C70 H70A 107.6 . . ?
C69 C70 H70A 107.6 . . ?
C71 C70 H70B 107.6 . . ?
C69 C70 H70B 107.6 . . ?
H70A C70 H70B 107.0 . . ?
C70 C71 C72 116(2) . . ?
C70 C71 H71A 108.3 . . ?
C72 C71 H71A 108.3 . . ?
C70 C71 H71B 108.3 . . ?
C72 C71 H71B 108.3 . . ?
H71A C71 H71B 107.4 . . ?
C71 C72 H72A 109.5 . . ?
C71 C72 H72B 109.5 . . ?
H72A C72 H72B 109.5 . . ?
C71 C72 H72C 109.5 . . ?
H72A C72 H72C 109.5 . . ?
H72B C72 H72C 109.5 . . ?
C74 C73 N6 121.1(12) . . ?
C74 C73 H73A 107.0 . . ?
N6 C73 H73A 107.0 . . ?
C74 C73 H73B 107.0 . . ?
N6 C73 H73B 107.0 . . ?
H73A C73 H73B 106.8 . . ?
C73 C74 C75 116.6(12) . . ?
C73 C74 H74A 108.1 . . ?
C75 C74 H74A 108.1 . . ?
C73 C74 H74B 108.1 . . ?
C75 C74 H74B 108.1 . . ?
H74A C74 H74B 107.3 . . ?
C76 C75 C74 122.7(13) . . ?
C76 C75 H75A 106.6 . . ?
C74 C75 H75A 106.6 . . ?
C76 C75 H75B 106.6 . . ?
C74 C75 H75B 106.6 . . ?
H75A C75 H75B 106.6 . . ?
C75 C76 H76A 109.5 . . ?
C75 C76 H76B 109.5 . . ?
H76A C76 H76B 109.5 . . ?
C75 C76 H76C 109.5 . . ?
H76A C76 H76C 109.5 . . ?
H76B C76 H76C 109.5 . . ?

loop_
_geom_bond_atom_site_label_1
_geom_bond_atom_site_label_2
_geom_bond_distance
_geom_bond_site_symmetry_2
_geom_bond_publ_flag
Mo1 N1 1.702(7) . ?
Mo1 O10 1.946(6) . ?
Mo1 O9 1.954(6) . ?
Mo1 O8 1.965(6) . ?
Mo1 O7 1.976(7) . ?
Mo1 O1 2.231(5) . ?
Mo2 O2 1.683(6) . ?
Mo2 O14 1.873(6) . ?
Mo2 O8 1.889(6) . ?
Mo2 O12 1.948(6) . ?
Mo2 O11 1.983(6) . ?
Mo2 O1 2.332(5) . ?
Mo3 O3 1.681(6) . ?
Mo3 O15 1.899(6) . ?
Mo3 O12 1.917(6) . ?
Mo3 O17 1.931(6) . ?
Mo3 O16 1.940(6) . ?
Mo3 O1 2.339(5) . ?
Mo4 O4 1.687(6) . ?
Mo4 O9 1.894(6) . ?
Mo4 O13 1.897(6) . ?
Mo4 O16 1.917(6) . ?
Mo4 O18 1.988(6) . ?
Mo4 O1 2.342(5) . ?
Mo5 O5 1.678(6) . ?
Mo5 O7 1.883(6) . ?
Mo5 O18 1.891(6) . ?
Mo5 O15 1.946(6) . ?
Mo5 O14 2.001(6) . ?
Mo5 O1 2.337(5) . ?
Mo6 O6 1.691(6) . ?
Mo6 O10 1.895(6) . ?
Mo6 O11 1.899(6) . ?
Mo6 O17 1.916(6) . ?
Mo6 O13 1.990(6) . ?
Mo6 O1 2.322(5) . ?
Mo7 O20 1.692(8) . ?
Mo7 O28 1.895(8) . ?
Mo7 O26 1.898(7) . ?
Mo7 O25 1.915(7) . ?
Mo7 O27 1.935(8) . ?
Mo7 O19 2.338(7) . ?
Mo8 O21 1.673(8) . ?
Mo8 O31 1.908(8) . ?
Mo8 O30 1.921(8) . ?
Mo8 O29 1.928(8) . ?
Mo8 O25 1.938(7) . ?
Mo8 O19 2.304(7) . ?
Mo9 O22 1.671(9) . ?
Mo9 O32 1.897(8) . ?
Mo9 O33 1.913(8) . ?
Mo9 O30 1.937(7) . ?
Mo9 O26 1.938(7) . ?
Mo9 O19 2.333(7) . ?
Mo10 O23 1.684(9) . ?
Mo10 O34 1.913(9) . ?
Mo10 O35 1.923(11) . ?
Mo10 O29 1.929(8) . ?
Mo10 O33 1.951(9) . ?
Mo10 O19 2.317(7) . ?
Mo11 N2 1.748(10) . ?
Mo11 O31 1.918(9) . ?
Mo11 O35 1.924(12) . ?
Mo11 O28 1.936(9) . ?
Mo11 O36 1.968(10) . ?
Mo11 O19 2.252(7) . ?
Mo12 O24 1.670(9) . ?
Mo12 O36 1.878(10) . ?
Mo12 O27 1.928(9) . ?
Mo12 O32 1.934(9) . ?
Mo12 O34 1.943(9) . ?
Mo12 O19 2.338(7) . ?
N3 C21 1.506(14) . ?
N3 C17 1.511(14) . ?
N3 C25 1.536(13) . ?
N3 C13 1.553(13) . ?
N4 C29 1.508(13) . ?
N4 C33 1.509(13) . ?
N4 C37 1.518(12) . ?
N4 C41 1.518(12) . ?
N5 C57 1.514(13) . ?
N5 C53 1.523(13) . ?
N5 C45 1.526(12) . ?
N5 C49 1.532(12) . ?
N6 C61 1.46(2) . ?
N6 C69 1.51(2) . ?
N6 C65 1.51(2) . ?
N6 C73 1.549(18) . ?
N1 C1 1.479(10) . ?
C1 C2 1.500(14) . ?
C1 C6 1.508(14) . ?
C1 H1 0.9800 . ?
C2 C3 1.497(15) . ?
C2 H2A 0.9700 . ?
C2 H2B 0.9700 . ?
C3 C4 1.483(18) . ?
C3 H3A 0.9700 . ?
C3 H3B 0.9700 . ?
C4 C5 1.508(19) . ?
C4 H4A 0.9700 . ?
C4 H4B 0.9700 . ?
C5 C6 1.506(17) . ?
C5 H5A 0.9700 . ?
C5 H5B 0.9700 . ?
C6 H6A 0.9700 . ?
C6 H6B 0.9700 . ?
N2 C7 1.487(11) . ?
C7 C8 1.46(2) . ?
C7 C12 1.49(2) . ?
C7 H7 0.9800 . ?
C8 C9 1.49(2) . ?
C8 H8A 0.9700 . ?
C8 H8B 0.9700 . ?
C9 C10 1.47(2) . ?
C9 H9A 0.9700 . ?
C9 H9B 0.9700 . ?
C10 C11 1.48(2) . ?
C10 H10A 0.9700 . ?
C10 H10B 0.9700 . ?
C11 C12 1.51(2) . ?
C11 H11A 0.9700 . ?
C11 H11B 0.9700 . ?
C12 H12A 0.9700 . ?
C12 H12B 0.9700 . ?
C13 C14 1.459(14) . ?
C13 H13A 0.9700 . ?
C13 H13B 0.9700 . ?
C14 C15 1.514(14) . ?
C14 H14A 0.9700 . ?
C14 H14B 0.9700 . ?
C15 C16 1.468(16) . ?
C15 H15A 0.9700 . ?
C15 H15B 0.9700 . ?
C16 H16A 0.9600 . ?
C16 H16B 0.9600 . ?
C16 H16C 0.9600 . ?
C17 C18 1.529(17) . ?
C17 H17A 0.9700 . ?
C17 H17B 0.9700 . ?
C18 C19 1.53(2) . ?
C18 H18A 0.9700 . ?
C18 H18B 0.9700 . ?
C19 C20 1.39(3) . ?
C19 H19A 0.9700 . ?
C19 H19B 0.9700 . ?
C20 H20A 0.9600 . ?
C20 H20B 0.9600 . ?
C20 H20C 0.9600 . ?
C21 C22 1.522(16) . ?
C21 H21A 0.9700 . ?
C21 H21B 0.9700 . ?
C22 C23 1.53(2) . ?
C22 H22A 0.9700 . ?
C22 H22B 0.9700 . ?
C23 C24 1.54(2) . ?
C23 H23A 0.9700 . ?
C23 H23B 0.9700 . ?
C24 H24A 0.9600 . ?
C24 H24B 0.9600 . ?
C24 H24C 0.9600 . ?
C25 C26 1.490(16) . ?
C25 H25A 0.9700 . ?
C25 H25B 0.9700 . ?
C26 C27 1.517(17) . ?
C26 H26A 0.9700 . ?
C26 H26B 0.9700 . ?
C27 C28 1.53(2) . ?
C27 H27A 0.9700 . ?
C27 H27B 0.9700 . ?
C28 H28A 0.9600 . ?
C28 H28B 0.9600 . ?
C28 H28C 0.9600 . ?
C29 C30 1.501(16) . ?
C29 H29A 0.9700 . ?
C29 H29B 0.9700 . ?
C30 C31 1.489(18) . ?
C30 H30A 0.9700 . ?
C30 H30B 0.9700 . ?
C31 C32 1.505(19) . ?
C31 H31A 0.9700 . ?
C31 H31B 0.9700 . ?
C32 H32A 0.9600 . ?
C32 H32B 0.9600 . ?
C32 H32C 0.9600 . ?
C33 C34 1.503(16) . ?
C33 H33A 0.9700 . ?
C33 H33B 0.9700 . ?
C34 C35 1.510(17) . ?
C34 H34A 0.9700 . ?
C34 H34B 0.9700 . ?
C35 C36 1.490(19) . ?
C35 H35A 0.9700 . ?
C35 H35B 0.9700 . ?
C36 H36A 0.9600 . ?
C36 H36B 0.9600 . ?
C36 H36C 0.9600 . ?
C37 C38 1.531(16) . ?
C37 H37A 0.9700 . ?
C37 H37B 0.9700 . ?
C38 C39 1.490(17) . ?
C38 H38A 0.9700 . ?
C38 H38B 0.9700 . ?
C39 C40 1.45(2) . ?
C39 H39A 0.9700 . ?
C39 H39B 0.9700 . ?
C40 H40A 0.9600 . ?
C40 H40B 0.9600 . ?
C40 H40C 0.9600 . ?
C41 C42 1.520(14) . ?
C41 H41A 0.9700 . ?
C41 H41B 0.9700 . ?
C42 C43 1.480(16) . ?
C42 H42A 0.9700 . ?
C42 H42B 0.9700 . ?
C43 C44 1.506(16) . ?
C43 H43A 0.9700 . ?
C43 H43B 0.9700 . ?
C44 H44A 0.9600 . ?
C44 H44B 0.9600 . ?
C44 H44C 0.9600 . ?
C45 C46 1.496(14) . ?
C45 H45A 0.9700 . ?
C45 H45B 0.9700 . ?
C46 C47 1.514(14) . ?
C46 H46A 0.9700 . ?
C46 H46B 0.9700 . ?
C47 C48 1.530(15) . ?
C47 H47A 0.9700 . ?
C47 H47B 0.9700 . ?
C48 H48A 0.9600 . ?
C48 H48B 0.9600 . ?
C48 H48C 0.9600 . ?
C49 C50 1.511(14) . ?
C49 H49A 0.9700 . ?
C49 H49B 0.9700 . ?
C50 C51 1.520(15) . ?
C50 H50A 0.9700 . ?
C50 H50B 0.9700 . ?
C51 C52 1.512(16) . ?
C51 H51A 0.9700 . ?
C51 H51B 0.9700 . ?
C52 H52A 0.9600 . ?
C52 H52B 0.9600 . ?
C52 H52C 0.9600 . ?
C53 C54 1.514(14) . ?
C53 H53A 0.9700 . ?
C53 H53B 0.9700 . ?
C54 C55 1.501(16) . ?
C54 H54A 0.9700 . ?
C54 H54B 0.9700 . ?
C55 C56 1.508(18) . ?
C55 H55A 0.9700 . ?
C55 H55B 0.9700 . ?
C56 H56A 0.9600 . ?
C56 H56B 0.9600 . ?
C56 H56C 0.9600 . ?
C57 C58 1.511(16) . ?
C57 H57A 0.9700 . ?
C57 H57B 0.9700 . ?
C58 C59 1.53(2) . ?
C58 H58A 0.9700 . ?
C58 H58B 0.9700 . ?
C59 C60 1.50(3) . ?
C59 H59A 0.9700 . ?
C59 H59B 0.9700 . ?
C60 H60A 0.9600 . ?
C60 H60B 0.9600 . ?
C60 H60C 0.9600 . ?
C61 C62 1.40(3) . ?
C61 H61A 0.9700 . ?
C61 H61B 0.9700 . ?
C62 C63 1.49(3) . ?
C62 H62A 0.9700 . ?
C62 H62B 0.9700 . ?
C63 C64 1.42(3) . ?
C63 H63A 0.9700 . ?
C63 H63B 0.9700 . ?
C64 H64A 0.9600 . ?
C64 H64B 0.9600 . ?
C64 H64C 0.9600 . ?
C65 C66 1.418(19) . ?
C65 H65A 0.9700 . ?
C65 H65B 0.9700 . ?
C66 C67 1.444(19) . ?
C66 H66A 0.9700 . ?
C66 H66B 0.9700 . ?
C67 C68 1.407(15) . ?
C67 H67A 0.9700 . ?
C67 H67B 0.9700 . ?
C68 H68A 0.9600 . ?
C68 H68B 0.9600 . ?
C68 H68C 0.9600 . ?
C69 C70 1.53(3) . ?
C69 H69A 0.9700 . ?
C69 H69B 0.9700 . ?
C70 C71 1.34(3) . ?
C70 H70A 0.9700 . ?
C70 H70B 0.9700 . ?
C71 C72 1.46(2) . ?
C71 H71A 0.9700 . ?
C71 H71B 0.9700 . ?
C72 H72A 0.9600 . ?
C72 H72B 0.9600 . ?
C72 H72C 0.9600 . ?
C73 C74 1.376(13) . ?
C73 H73A 0.9700 . ?
C73 H73B 0.9700 . ?
C74 C75 1.510(15) . ?
C74 H74A 0.9700 . ?
C74 H74B 0.9700 . ?
C75 C76 1.421(13) . ?
C75 H75A 0.9700 . ?
C75 H75B 0.9700 . ?
C76 H76A 0.9600 . ?
C76 H76B 0.9600 . ?
C76 H76C 0.9600 . ?
